data_7049749
loop_
_publ_author_name
'Wang, Yingxia'
'Eichhoefer, Andreas'
'Weigend, Florian'
'Fenske, Dieter'
'Fuhr, Olaf'

_publ_section_title
;
 The coordination behavior of
 2,3-bis(diphenylphosphino)maleic-N-phenylimide towards copper, silver,
 gold and palladium
;
_journal_name_full 'Dalton Transactions'
_journal_paper_doi 10.1039/C8DT05003A
_journal_year 2019
_chemical_formula_moiety 'C68 H50 Br2 Cu2 N2 O4 P4'
_chemical_formula_sum 'C68 H50 Br2 Cu2 N2 O4 P4'
_chemical_formula_weight 1369.88
_space_group_crystal_system triclinic
_space_group_IT_number 2
_space_group_name_Hall '-P 1'
_space_group_name_H-M_alt 'P -1'
_symmetry_space_group_name_Hall '-P 1'
_symmetry_space_group_name_H-M 'P -1'
_atom_sites_solution_hydrogens geom
_atom_sites_solution_primary direct
_audit_creation_date 2017-08-31
_audit_creation_method
;
Olex2 1.2
(compiled 2017.08.10 svn.r3458 for OlexSys, GUI svn.r5381)
;
_audit_update_record
;
2018-06-07 deposited with the CCDC.    2019-04-17 downloaded from the CCDC.
;
_cell_angle_alpha 79.104(4)
_cell_angle_beta 73.427(4)
_cell_angle_gamma 85.740(4)
_cell_formula_units_Z 1
_cell_length_a 9.6363(5)
_cell_length_b 10.6489(6)
_cell_length_c 14.9290(8)
_cell_measurement_reflns_used 15025
_cell_measurement_temperature 180.15
_cell_measurement_theta_max 29.59
_cell_measurement_theta_min 2.21
_cell_volume 1441.50(14)
_computing_molecular_graphics 'Olex2 (Dolomanov et al., 2009)'
_computing_publication_material 'Olex2 (Dolomanov et al., 2009)'
_computing_structure_refinement 'ShelXL (Sheldrick, 2015)'
_computing_structure_solution 'ShelXS (Sheldrick, 2008)'
_diffrn_ambient_temperature 180.15
_diffrn_detector 'image plate (34 cm diameter)'
_diffrn_detector_area_resol_mean 6.67
_diffrn_detector_type STOE
_diffrn_measured_fraction_theta_full 0.999
_diffrn_measured_fraction_theta_max 0.988
_diffrn_measurement_device '2-circle goniometer'
_diffrn_measurement_device_type 'Stoe IPDS2T'
_diffrn_measurement_method 'rotation method'
_diffrn_radiation_collimation '0.5 mm diameter, monocapillary'
_diffrn_radiation_monochromator 'plane graphite'
_diffrn_radiation_probe x-ray
_diffrn_radiation_type MoK\a
_diffrn_radiation_wavelength 0.71073
_diffrn_reflns_av_R_equivalents 0.0299
_diffrn_reflns_av_unetI/netI 0.0382
_diffrn_reflns_Laue_measured_fraction_full 0.999
_diffrn_reflns_Laue_measured_fraction_max 0.988
_diffrn_reflns_limit_h_max 13
_diffrn_reflns_limit_h_min -12
_diffrn_reflns_limit_k_max 14
_diffrn_reflns_limit_k_min -14
_diffrn_reflns_limit_l_max 20
_diffrn_reflns_limit_l_min -20
_diffrn_reflns_number 16180
_diffrn_reflns_point_group_measured_fraction_full 0.999
_diffrn_reflns_point_group_measured_fraction_max 0.988
_diffrn_reflns_theta_full 25.242
_diffrn_reflns_theta_max 29.189
_diffrn_reflns_theta_min 2.206
_diffrn_source 'sealed X-ray tube, 12 x 0.4 mm long-fine focus'
_diffrn_source_current 40
_diffrn_source_power 2.000
_diffrn_source_target Mo
_diffrn_source_type 'sealed X-ray tube'
_diffrn_source_voltage 50
_exptl_absorpt_coefficient_mu 2.288
_exptl_absorpt_correction_T_max 0.8941
_exptl_absorpt_correction_T_min 0.5459
_exptl_absorpt_correction_type integration
_exptl_absorpt_process_details 'STOE Xred and LANA'
_exptl_crystal_colour 'brownish blue'
_exptl_crystal_colour_modifier brownish
_exptl_crystal_colour_primary blue
_exptl_crystal_density_diffrn 1.578
_exptl_crystal_description plate
_exptl_crystal_F_000 692
_exptl_crystal_size_max 0.34
_exptl_crystal_size_mid 0.15
_exptl_crystal_size_min 0.05
_refine_diff_density_max 0.391
_refine_diff_density_min -0.480
_refine_diff_density_rms 0.073
_refine_ls_extinction_method none
_refine_ls_goodness_of_fit_ref 0.956
_refine_ls_hydrogen_treatment constr
_refine_ls_matrix_type full
_refine_ls_number_parameters 370
_refine_ls_number_reflns 7711
_refine_ls_number_restraints 0
_refine_ls_restrained_S_all 0.956
_refine_ls_R_factor_all 0.0440
_refine_ls_R_factor_gt 0.0275
_refine_ls_shift/su_max 0.001
_refine_ls_shift/su_mean 0.000
_refine_ls_structure_factor_coef Fsqd
_refine_ls_weighting_details 'w=1/[\s^2^(Fo^2^)+(0.0378P)^2^] where P=(Fo^2^+2Fc^2^)/3'
_refine_ls_weighting_scheme calc
_refine_ls_wR_factor_gt 0.0603
_refine_ls_wR_factor_ref 0.0646
_reflns_Friedel_coverage 0.000
_reflns_number_gt 6036
_reflns_number_total 7711
_reflns_threshold_expression 'I > 2\s(I)'
_cod_data_source_file c8dt05003a2.cif
_cod_data_source_block wyx217-1
_cod_database_code 7049749
_shelx_shelxl_version_number 2014/7
_shelx_space_group_comment
;
The symmetry employed for this shelxl refinement is uniquely defined
by the following loop, which should always be used as a source of
symmetry information in preference to the above space-group names.
They are only intended as comments.
;
_shelx_estimated_absorpt_t_max 0.894
_shelx_estimated_absorpt_t_min 0.510
_olex2_refinement_description
;
1. Fixed Uiso
 At 1.2 times of:
  All C(H) groups
2.a Aromatic/amide H refined with riding coordinates:
 C2(H2), C3(H3), C4(H4), C5(H5), C6(H6), C8(H8), C9(H9), C10(H10), C11(H11),
 C12(H12), C18(H18), C19(H19), C20(H20), C21(H21), C22(H22), C24(H24), C25(H25),
  C26(H26), C27(H27), C28(H28), C30(H30), C31(H31), C32(H32), C33(H33), C34(H34)
;
_olex2_submission_special_instructions 'No special instructions were received'

loop_
_space_group_symop_operation_xyz
'x, y, z'
'-x, -y, -z'

loop_
_atom_site_label
_atom_site_type_symbol
_atom_site_fract_x
_atom_site_fract_y
_atom_site_fract_z
_atom_site_U_iso_or_equiv
_atom_site_adp_type
_atom_site_occupancy
_atom_site_site_symmetry_order
_atom_site_calc_flag
_atom_site_refinement_flags_posn
Cu1 Cu 0.91139(2) 0.40593(2) 0.09608(2) 0.01585(5) Uani 1 1 d .
Br1 Br 0.91767(2) 0.64329(2) 0.05306(2) 0.01961(5) Uani 1 1 d .
P1 P 0.68138(5) 0.32804(4) 0.14170(3) 0.01267(9) Uani 1 1 d .
P2 P 0.94903(5) 0.33383(4) 0.24252(3) 0.01300(9) Uani 1 1 d .
O1 O 0.40191(14) 0.23649(15) 0.33783(10) 0.0250(3) Uani 1 1 d .
O2 O 0.76685(15) 0.23817(15) 0.47591(10) 0.0235(3) Uani 1 1 d .
N1 N 0.55500(16) 0.23398(15) 0.43270(10) 0.0165(3) Uani 1 1 d .
C1 C 0.6576(2) 0.17300(17) 0.11423(13) 0.0166(3) Uani 1 1 d .
C2 C 0.7805(2) 0.11936(19) 0.05842(13) 0.0203(4) Uani 1 1 d .
H2 H 0.8677 0.1658 0.0347 0.024 Uiso 1 1 calc R
C3 C 0.7763(2) -0.0014(2) 0.03719(15) 0.0263(4) Uani 1 1 d .
H3 H 0.8615 -0.0388 0.0012 0.032 Uiso 1 1 calc R
C4 C 0.6479(3) -0.0675(2) 0.06845(16) 0.0282(4) Uani 1 1 d .
H4 H 0.6439 -0.1491 0.0524 0.034 Uiso 1 1 calc R
C5 C 0.5260(2) -0.0138(2) 0.12303(17) 0.0282(4) Uani 1 1 d .
H5 H 0.4379 -0.0589 0.1441 0.034 Uiso 1 1 calc R
C6 C 0.5296(2) 0.10445(19) 0.14771(14) 0.0217(4) Uani 1 1 d .
H6 H 0.4455 0.1388 0.1872 0.026 Uiso 1 1 calc R
C7 C 0.52135(19) 0.42790(17) 0.13610(12) 0.0152(3) Uani 1 1 d .
C8 C 0.4134(2) 0.40055(19) 0.09811(13) 0.0199(4) Uani 1 1 d .
H8 H 0.4170 0.3221 0.0760 0.024 Uiso 1 1 calc R
C9 C 0.3007(2) 0.4873(2) 0.09245(14) 0.0263(4) Uani 1 1 d .
H9 H 0.2273 0.4678 0.0665 0.032 Uiso 1 1 calc R
C10 C 0.2938(2) 0.6014(2) 0.12394(16) 0.0298(5) Uani 1 1 d .
H10 H 0.2157 0.6601 0.1202 0.036 Uiso 1 1 calc R
C11 C 0.4021(2) 0.6308(2) 0.16149(17) 0.0307(5) Uani 1 1 d .
H11 H 0.3981 0.7096 0.1833 0.037 Uiso 1 1 calc R
C12 C 0.5152(2) 0.54444(19) 0.16678(15) 0.0228(4) Uani 1 1 d .
H12 H 0.5896 0.5648 0.1916 0.027 Uiso 1 1 calc R
C13 C 0.51952(19) 0.25119(18) 0.34640(13) 0.0161(3) Uani 1 1 d .
C14 C 0.65614(19) 0.28998(17) 0.26980(12) 0.0138(3) Uani 1 1 d .
C15 C 0.76301(18) 0.29373(16) 0.31014(12) 0.0131(3) Uani 1 1 d .
C16 C 0.70305(19) 0.25351(17) 0.41611(13) 0.0161(3) Uani 1 1 d .
C17 C 0.45747(19) 0.19374(18) 0.52444(12) 0.0168(3) Uani 1 1 d .
C18 C 0.3582(2) 0.09958(18) 0.53693(14) 0.0202(4) Uani 1 1 d .
H18 H 0.3544 0.0621 0.4848 0.024 Uiso 1 1 calc R
C19 C 0.2647(2) 0.0607(2) 0.62603(15) 0.0242(4) Uani 1 1 d .
H19 H 0.1955 -0.0028 0.6347 0.029 Uiso 1 1 calc R
C20 C 0.2712(2) 0.1138(2) 0.70272(15) 0.0286(4) Uani 1 1 d .
H20 H 0.2078 0.0859 0.7639 0.034 Uiso 1 1 calc R
C21 C 0.3709(2) 0.2078(2) 0.68943(14) 0.0286(5) Uani 1 1 d .
H21 H 0.3757 0.2442 0.7418 0.034 Uiso 1 1 calc R
C22 C 0.4634(2) 0.2488(2) 0.60026(14) 0.0236(4) Uani 1 1 d .
H22 H 0.5305 0.3142 0.5912 0.028 Uiso 1 1 calc R
C23 C 0.9960(2) 0.43933(18) 0.31090(13) 0.0172(3) Uani 1 1 d .
C24 C 0.9007(3) 0.5386(2) 0.33747(16) 0.0287(5) Uani 1 1 d .
H24 H 0.8109 0.5471 0.3221 0.034 Uiso 1 1 calc R
C25 C 0.9343(3) 0.6248(2) 0.38577(18) 0.0392(6) Uani 1 1 d .
H25 H 0.8675 0.6915 0.4046 0.047 Uiso 1 1 calc R
C26 C 1.0661(3) 0.6137(2) 0.40665(17) 0.0376(6) Uani 1 1 d .
H26 H 1.0897 0.6726 0.4403 0.045 Uiso 1 1 calc R
C27 C 1.1620(3) 0.5186(3) 0.37900(16) 0.0349(6) Uani 1 1 d .
H27 H 1.2528 0.5124 0.3928 0.042 Uiso 1 1 calc R
C28 C 1.1292(2) 0.4304(2) 0.33090(15) 0.0250(4) Uani 1 1 d .
H28 H 1.1971 0.3645 0.3118 0.030 Uiso 1 1 calc R
C29 C 1.04068(19) 0.18100(18) 0.26818(13) 0.0168(3) Uani 1 1 d .
C30 C 1.0661(2) 0.1320(2) 0.35641(14) 0.0231(4) Uani 1 1 d .
H30 H 1.0413 0.1818 0.4055 0.028 Uiso 1 1 calc R
C31 C 1.1275(2) 0.0110(2) 0.37157(16) 0.0291(5) Uani 1 1 d .
H31 H 1.1465 -0.0214 0.4308 0.035 Uiso 1 1 calc R
C32 C 1.1612(3) -0.0629(2) 0.30154(18) 0.0341(5) Uani 1 1 d .
H32 H 1.2021 -0.1463 0.3129 0.041 Uiso 1 1 calc R
C33 C 1.1357(3) -0.0159(2) 0.21484(17) 0.0333(5) Uani 1 1 d .
H33 H 1.1580 -0.0674 0.1669 0.040 Uiso 1 1 calc R
C34 C 1.0774(2) 0.1067(2) 0.19732(15) 0.0249(4) Uani 1 1 d .
H34 H 1.0626 0.1397 0.1369 0.030 Uiso 1 1 calc R

loop_
_atom_site_aniso_label
_atom_site_aniso_U_11
_atom_site_aniso_U_22
_atom_site_aniso_U_33
_atom_site_aniso_U_23
_atom_site_aniso_U_13
_atom_site_aniso_U_12
Cu1 0.01414(11) 0.01681(11) 0.01523(10) 0.00128(8) -0.00401(8) -0.00251(8)
Br1 0.01968(9) 0.01483(9) 0.02039(9) -0.00132(7) -0.00026(7) -0.00121(7)
P1 0.01100(19) 0.0143(2) 0.01318(19) -0.00048(15) -0.00516(16) -0.00112(16)
P2 0.01032(19) 0.0151(2) 0.01386(19) 0.00038(16) -0.00530(16) -0.00155(16)
O1 0.0119(6) 0.0403(9) 0.0217(7) 0.0012(6) -0.0064(5) -0.0045(6)
O2 0.0190(7) 0.0361(8) 0.0169(6) -0.0006(6) -0.0091(5) -0.0043(6)
N1 0.0123(7) 0.0235(8) 0.0131(7) -0.0004(6) -0.0039(6) -0.0020(6)
C1 0.0192(9) 0.0156(8) 0.0169(8) -0.0011(6) -0.0088(7) -0.0007(7)
C2 0.0194(9) 0.0213(9) 0.0197(9) -0.0027(7) -0.0046(7) -0.0024(7)
C3 0.0301(11) 0.0245(10) 0.0243(10) -0.0091(8) -0.0055(8) 0.0035(8)
C4 0.0396(12) 0.0198(10) 0.0303(11) -0.0073(8) -0.0153(10) -0.0020(9)
C5 0.0265(10) 0.0228(10) 0.0381(12) -0.0037(9) -0.0127(9) -0.0073(8)
C6 0.0205(9) 0.0202(9) 0.0241(9) -0.0031(7) -0.0054(8) -0.0028(7)
C7 0.0126(8) 0.0173(8) 0.0140(7) 0.0019(6) -0.0040(6) -0.0006(6)
C8 0.0186(9) 0.0245(9) 0.0167(8) 0.0026(7) -0.0083(7) -0.0033(7)
C9 0.0128(8) 0.0416(12) 0.0208(9) 0.0080(8) -0.0069(7) -0.0023(8)
C10 0.0169(9) 0.0312(11) 0.0309(11) 0.0109(9) -0.0023(8) 0.0063(8)
C11 0.0266(11) 0.0197(10) 0.0412(13) -0.0030(9) -0.0048(10) 0.0036(8)
C12 0.0176(9) 0.0207(9) 0.0308(10) -0.0032(8) -0.0087(8) -0.0001(7)
C13 0.0135(8) 0.0189(8) 0.0154(8) -0.0014(6) -0.0046(6) 0.0002(7)
C14 0.0116(7) 0.0139(8) 0.0156(8) -0.0008(6) -0.0045(6) -0.0001(6)
C15 0.0111(7) 0.0136(7) 0.0147(7) -0.0017(6) -0.0038(6) -0.0009(6)
C16 0.0135(8) 0.0177(8) 0.0171(8) -0.0020(6) -0.0046(7) -0.0014(6)
C17 0.0131(8) 0.0204(9) 0.0145(8) 0.0009(7) -0.0028(7) 0.0000(7)
C18 0.0191(9) 0.0193(9) 0.0211(9) -0.0035(7) -0.0042(7) 0.0000(7)
C19 0.0194(9) 0.0210(9) 0.0271(10) 0.0033(8) -0.0027(8) -0.0029(8)
C20 0.0270(11) 0.0334(11) 0.0181(9) 0.0041(8) -0.0001(8) -0.0016(9)
C21 0.0318(11) 0.0371(12) 0.0161(9) -0.0042(8) -0.0057(8) -0.0010(9)
C22 0.0243(10) 0.0260(10) 0.0202(9) -0.0029(8) -0.0048(8) -0.0065(8)
C23 0.0176(8) 0.0179(8) 0.0165(8) 0.0008(7) -0.0062(7) -0.0059(7)
C24 0.0365(12) 0.0208(10) 0.0353(12) -0.0073(9) -0.0202(10) 0.0048(9)
C25 0.0668(18) 0.0199(10) 0.0398(13) -0.0084(9) -0.0284(13) 0.0050(11)
C26 0.0635(17) 0.0286(12) 0.0273(11) -0.0010(9) -0.0206(11) -0.0209(12)
C27 0.0335(12) 0.0496(15) 0.0260(10) 0.0001(10) -0.0143(9) -0.0226(11)
C28 0.0177(9) 0.0349(11) 0.0239(10) -0.0032(8) -0.0079(8) -0.0071(8)
C29 0.0117(8) 0.0171(8) 0.0205(8) 0.0007(7) -0.0051(7) -0.0001(6)
C30 0.0203(9) 0.0254(10) 0.0230(9) 0.0022(8) -0.0093(8) -0.0005(8)
C31 0.0242(10) 0.0286(11) 0.0298(11) 0.0099(9) -0.0101(9) 0.0019(8)
C32 0.0260(11) 0.0229(10) 0.0442(13) 0.0056(9) -0.0046(10) 0.0068(9)
C33 0.0373(12) 0.0245(11) 0.0351(12) -0.0069(9) -0.0066(10) 0.0085(9)
C34 0.0269(10) 0.0238(10) 0.0238(10) -0.0032(8) -0.0081(8) 0.0033(8)

loop_
_atom_type_symbol
_atom_type_description
_atom_type_scat_dispersion_real
_atom_type_scat_dispersion_imag
_atom_type_scat_source
C C 0.0033 0.0016 'International Tables Vol C Tables 4.2.6.8 and 6.1.1.4'
H H 0.0000 0.0000 'International Tables Vol C Tables 4.2.6.8 and 6.1.1.4'
Br Br -0.2901 2.4595 'International Tables Vol C Tables 4.2.6.8 and 6.1.1.4'
Cu Cu 0.3201 1.2651 'International Tables Vol C Tables 4.2.6.8 and 6.1.1.4'
N N 0.0061 0.0033 'International Tables Vol C Tables 4.2.6.8 and 6.1.1.4'
O O 0.0106 0.0060 'International Tables Vol C Tables 4.2.6.8 and 6.1.1.4'
P P 0.1023 0.0942 'International Tables Vol C Tables 4.2.6.8 and 6.1.1.4'

loop_
_exptl_crystal_face_index_h
_exptl_crystal_face_index_k
_exptl_crystal_face_index_l
_exptl_crystal_face_perp_dist
-1 -4 -1 0.0707
1 4 1 0.0707
-4 0 -1 0.2230
4 0 1 0.2230
0 0 4 0.0254
0 0 -4 0.0254

loop_
_geom_angle_atom_site_label_1
_geom_angle_atom_site_label_2
_geom_angle_atom_site_label_3
_geom_angle
_geom_angle_site_symmetry_1
_geom_angle_site_symmetry_3
Br1 Cu1 Br1 97.708(10) 2_765 .
P1 Cu1 Br1 113.149(16) . .
P1 Cu1 Br1 118.730(16) . 2_765
P1 Cu1 P2 93.559(18) . .
P2 Cu1 Br1 122.594(16) . 2_765
P2 Cu1 Br1 112.085(15) . .
Cu1 Br1 Cu1 82.291(11) 2_765 .
C1 P1 Cu1 117.85(6) . .
C1 P1 C14 101.89(8) . .
C7 P1 Cu1 123.46(6) . .
C7 P1 C1 108.81(8) . .
C7 P1 C14 100.97(8) . .
C14 P1 Cu1 98.94(6) . .
C15 P2 Cu1 98.77(6) . .
C23 P2 Cu1 122.60(6) . .
C23 P2 C15 101.94(8) . .
C23 P2 C29 106.63(9) . .
C29 P2 Cu1 121.32(6) . .
C29 P2 C15 100.32(8) . .
C13 N1 C17 125.36(15) . .
C16 N1 C13 110.14(14) . .
C16 N1 C17 124.37(15) . .
C2 C1 P1 115.69(14) . .
C2 C1 C6 119.22(17) . .
C6 C1 P1 125.04(15) . .
C3 C2 C1 120.44(19) . .
C4 C3 C2 120.1(2) . .
C5 C4 C3 119.40(19) . .
C4 C5 C6 121.3(2) . .
C5 C6 C1 119.52(19) . .
C8 C7 P1 125.18(15) . .
C8 C7 C12 118.99(17) . .
C12 C7 P1 115.66(13) . .
C9 C8 C7 120.17(19) . .
C10 C9 C8 120.74(19) . .
C9 C10 C11 119.8(2) . .
C12 C11 C10 119.5(2) . .
C11 C12 C7 120.74(19) . .
O1 C13 N1 125.41(17) . .
O1 C13 C14 128.20(16) . .
N1 C13 C14 106.39(14) . .
C13 C14 P1 127.96(12) . .
C15 C14 P1 123.25(14) . .
C15 C14 C13 108.79(15) . .
C14 C15 P2 123.38(14) . .
C14 C15 C16 108.30(15) . .
C16 C15 P2 128.25(12) . .
O2 C16 N1 125.46(17) . .
O2 C16 C15 128.26(16) . .
N1 C16 C15 106.27(14) . .
C18 C17 N1 119.79(16) . .
C22 C17 N1 119.66(17) . .
C22 C17 C18 120.55(17) . .
C19 C18 C17 119.44(18) . .
C18 C19 C20 120.49(19) . .
C21 C20 C19 119.57(19) . .
C22 C21 C20 120.42(19) . .
C21 C22 C17 119.51(19) . .
C24 C23 P2 118.69(14) . .
C24 C23 C28 118.98(18) . .
C28 C23 P2 122.12(16) . .
C25 C24 C23 120.9(2) . .
C24 C25 C26 119.6(2) . .
C27 C26 C25 120.1(2) . .
C26 C27 C28 121.0(2) . .
C27 C28 C23 119.4(2) . .
C30 C29 P2 123.75(15) . .
C34 C29 P2 116.76(14) . .
C34 C29 C30 119.33(18) . .
C31 C30 C29 119.7(2) . .
C32 C31 C30 120.6(2) . .
C31 C32 C33 120.1(2) . .
C32 C33 C34 120.3(2) . .
C29 C34 C33 119.98(19) . .

loop_
_geom_bond_atom_site_label_1
_geom_bond_atom_site_label_2
_geom_bond_distance
_geom_bond_site_symmetry_2
Cu1 Br1 2.4883(3) .
Cu1 Br1 2.4832(3) 2_765
Cu1 P1 2.2941(5) .
Cu1 P2 2.2972(5) .
Br1 Cu1 2.4832(3) 2_765
P1 C1 1.8199(18) .
P1 C7 1.8200(18) .
P1 C14 1.8267(18) .
P2 C15 1.8256(18) .
P2 C23 1.8116(19) .
P2 C29 1.8219(19) .
O1 C13 1.201(2) .
O2 C16 1.202(2) .
N1 C13 1.401(2) .
N1 C16 1.401(2) .
N1 C17 1.431(2) .
C1 C2 1.392(3) .
C1 C6 1.396(3) .
C2 C3 1.387(3) .
C3 C4 1.386(3) .
C4 C5 1.379(3) .
C5 C6 1.383(3) .
C7 C8 1.390(2) .
C7 C12 1.393(3) .
C8 C9 1.383(3) .
C9 C10 1.374(3) .
C10 C11 1.396(3) .
C11 C12 1.383(3) .
C13 C14 1.502(2) .
C14 C15 1.339(2) .
C15 C16 1.510(2) .
C17 C18 1.388(3) .
C17 C22 1.386(3) .
C18 C19 1.384(3) .
C19 C20 1.388(3) .
C20 C21 1.386(3) .
C21 C22 1.385(3) .
C23 C24 1.387(3) .
C23 C28 1.391(3) .
C24 C25 1.378(3) .
C25 C26 1.383(4) .
C26 C27 1.361(4) .
C27 C28 1.388(3) .
C29 C30 1.404(3) .
C29 C34 1.390(3) .
C30 C31 1.384(3) .
C31 C32 1.377(4) .
C32 C33 1.380(3) .
C33 C34 1.391(3) .
